data_2208732
loop_
_publ_author_name
'Jung-eun Kwak'
'Danielle L. Gray'
'Hoseop Yun'
'James A. Ibers'

_publ_section_title
;
 Uranium trisulfide, US~3~
;
_journal_coeditor_code SQ3008
_journal_issue 4
_journal_name_full 'Acta Crystallographica Section E'
_journal_page_first i86
_journal_page_last i87
_journal_paper_doi 10.1107/S1600536806007409
_journal_volume 62
_journal_year 2006
_chemical_formula_iupac 'U S3'
_chemical_formula_moiety 'S3 U'
_chemical_formula_sum 'S3 U'
_chemical_formula_weight 334.21
_chemical_name_common 'uranium triselenide'
_chemical_name_systematic
;
uranium trisulfide
;
_space_group_IT_number 11
_symmetry_cell_setting monoclinic
_symmetry_space_group_name_Hall '-P 2yb'
_symmetry_space_group_name_H-M 'P 1 21/m 1'
_atom_sites_solution_primary direct
_atom_sites_solution_secondary difmap
_audit_creation_method SHELXL-97
_cell_angle_alpha 90.00
_cell_angle_beta 97.258(3)
_cell_angle_gamma 90.00
_cell_formula_units_Z 2
_cell_length_a 5.3738(14)
_cell_length_b 3.9598(10)
_cell_length_c 9.032(2)
_cell_measurement_reflns_used 2131
_cell_measurement_temperature 153(2)
_cell_measurement_theta_max 28.784
_cell_measurement_theta_min 2.269
_cell_volume 190.65(8)
_computing_cell_refinement SMART
_computing_data_collection 'SMART (Bruker, 2003)'
_computing_data_reduction 'SAINT-Plus (Bruker, 2003)'
_computing_molecular_graphics 'CrystalMaker (CrystalMaker Software, 2005)'
_computing_publication_material SHELXTL
_computing_structure_refinement SHELXTL
_computing_structure_solution 'SHELXTL (Sheldrick, 2003)'
_diffrn_ambient_temperature 153(2)
_diffrn_measured_fraction_theta_full 0.997
_diffrn_measured_fraction_theta_max 0.917
_diffrn_measurement_device_type 'Bruker SMART 1000 CCD'
_diffrn_measurement_method \w
_diffrn_radiation_monochromator graphite
_diffrn_radiation_source 'fine-focus sealed tube'
_diffrn_radiation_type MoK\a
_diffrn_radiation_wavelength 0.71073
_diffrn_reflns_av_R_equivalents 0.0346
_diffrn_reflns_av_sigmaI/netI 0.0292
_diffrn_reflns_limit_h_max 7
_diffrn_reflns_limit_h_min -6
_diffrn_reflns_limit_k_max 5
_diffrn_reflns_limit_k_min -5
_diffrn_reflns_limit_l_max 11
_diffrn_reflns_limit_l_min -11
_diffrn_reflns_number 2232
_diffrn_reflns_theta_full 25.00
_diffrn_reflns_theta_max 28.80
_diffrn_reflns_theta_min 2.27
_diffrn_standards_decay_% <2
_diffrn_standards_interval_count 0
_diffrn_standards_interval_time 0
_diffrn_standards_number 0
_exptl_absorpt_coefficient_mu 43.949
_exptl_absorpt_correction_T_max 0.54168
_exptl_absorpt_correction_T_min 0.04891
_exptl_absorpt_correction_type numerical
_exptl_absorpt_process_details 'face indexed'
_exptl_crystal_colour black
_exptl_crystal_density_diffrn 5.822
_exptl_crystal_density_method 'not measured'
_exptl_crystal_description 'plate-like needle'
_exptl_crystal_F_000 280
_exptl_crystal_size_max 0.346
_exptl_crystal_size_mid 0.058
_exptl_crystal_size_min 0.014
_refine_diff_density_max 7.920
_refine_diff_density_min -2.094
_refine_ls_extinction_method none
_refine_ls_goodness_of_fit_ref 1.158
_refine_ls_matrix_type full
_refine_ls_number_parameters 25
_refine_ls_number_reflns 521
_refine_ls_number_restraints 0
_refine_ls_restrained_S_all 1.158
_refine_ls_R_factor_all 0.0314
_refine_ls_R_factor_gt 0.0308
_refine_ls_shift/su_max 0.000
_refine_ls_shift/su_mean 0.000
_refine_ls_structure_factor_coef Fsqd
_refine_ls_weighting_details 'calc w=1/[\s^2^(Fo^2^)+(0.0643P)^2^] where P=(Fo^2^+2Fc^2^)/3'
_refine_ls_weighting_scheme calc
_refine_ls_wR_factor_gt 0.0842
_refine_ls_wR_factor_ref 0.0851
_reflns_number_gt 510
_reflns_number_total 521
_reflns_threshold_expression I>2\s(I)
_cod_data_source_file sq3008.cif
_cod_data_source_block I
_cod_original_cell_volume 190.66(8)
_cod_original_sg_symbol_H-M 'P 21/m'
_cod_database_code 2208732
_cod_database_fobs_code 2208732

loop_
_symmetry_equiv_pos_as_xyz
'x, y, z'
'-x, y+1/2, -z'
'-x, -y, -z'
'x, -y-1/2, z'

loop_
_atom_site_type_symbol
_atom_site_label
_atom_site_fract_x
_atom_site_fract_y
_atom_site_fract_z
_atom_site_U_iso_or_equiv
_atom_site_adp_type
_atom_site_calc_flag
_atom_site_refinement_flags
_atom_site_occupancy
U U1 0.28292(5) 0.2500 0.15671(3) 0.0064(2) Uani d S 1
S S1 0.4794(5) 0.2500 0.6668(3) 0.0092(5) Uani d S 1
S S2 0.7634(4) 0.2500 0.0609(3) 0.0071(5) Uani d S 1
S S3 0.8656(5) 0.2500 0.6584(3) 0.0100(5) Uani d S 1

loop_
_atom_site_aniso_label
_atom_site_aniso_U_11
_atom_site_aniso_U_22
_atom_site_aniso_U_33
_atom_site_aniso_U_12
_atom_site_aniso_U_13
_atom_site_aniso_U_23
U1 0.0057(3) 0.0033(3) 0.0100(3) 0.000 0.00029(18) 0.000
S1 0.0090(12) 0.0066(10) 0.0109(12) 0.000 -0.0024(9) 0.000
S2 0.0051(11) 0.0072(11) 0.0089(11) 0.000 0.0002(8) 0.000
S3 0.0104(13) 0.0073(12) 0.0125(12) 0.000 0.0028(9) 0.000

loop_
_atom_type_symbol
_atom_type_description
_atom_type_scat_dispersion_real
_atom_type_scat_dispersion_imag
_atom_type_scat_source
S S 0.1246 0.1234 'International Tables Vol C Tables 4.2.6.8 and 6.1.1.4'
U U -9.6767 9.6646 'International Tables Vol C Tables 4.2.6.8 and 6.1.1.4'

loop_
_geom_angle_atom_site_label_1
_geom_angle_atom_site_label_2
_geom_angle_atom_site_label_3
_geom_angle_site_symmetry_1
_geom_angle_site_symmetry_3
_geom_angle
S1 U1 S1 3_666 3_656 91.98(8)
S1 U1 S3 3_666 3_666 44.37(8)
S1 U1 S3 3_656 3_666 108.22(7)
S1 U1 S3 3_666 3_656 108.22(7)
S1 U1 S3 3_656 3_656 44.37(8)
S3 U1 S3 3_666 3_656 91.18(8)
S1 U1 S2 3_666 3_655 156.30(7)
S1 U1 S2 3_656 3_655 83.73(6)
S3 U1 S2 3_666 3_655 158.16(7)
S3 U1 S2 3_656 3_655 84.85(6)
S1 U1 S2 3_666 3_665 83.73(6)
S1 U1 S2 3_656 3_665 156.30(7)
S3 U1 S2 3_666 3_665 84.85(6)
S3 U1 S2 3_656 3_665 158.16(7)
S2 U1 S2 3_655 3_665 90.88(7)
S1 U1 S2 3_666 1_455 123.18(5)
S1 U1 S2 3_656 1_455 123.18(5)
S3 U1 S2 3_666 1_455 80.53(7)
S3 U1 S2 3_656 1_455 80.53(7)
S2 U1 S2 3_655 1_455 77.64(6)
S2 U1 S2 3_665 1_455 77.64(6)
S1 U1 S2 3_666 . 78.60(6)
S1 U1 S2 3_656 . 78.60(6)
S3 U1 S2 3_666 . 121.90(6)
S3 U1 S2 3_656 . 121.90(6)
S2 U1 S2 3_655 . 77.70(6)
S2 U1 S2 3_665 . 77.70(6)
S2 U1 S2 1_455 . 144.56(10)
S1 U1 U1 3_666 1_565 44.01(4)
S1 U1 U1 3_656 1_565 135.99(4)
S3 U1 U1 3_666 1_565 44.41(4)
S3 U1 U1 3_656 1_565 135.59(4)
S2 U1 U1 3_655 1_565 135.44(4)
S2 U1 U1 3_665 1_565 44.56(4)
S2 U1 U1 1_455 1_565 90.0
S2 U1 U1 . 1_565 90.0
S1 U1 U1 3_666 1_545 135.99(4)
S1 U1 U1 3_656 1_545 44.01(4)
S3 U1 U1 3_666 1_545 135.59(4)
S3 U1 U1 3_656 1_545 44.41(4)
S2 U1 U1 3_655 1_545 44.56(4)
S2 U1 U1 3_665 1_545 135.44(4)
S2 U1 U1 1_455 1_545 90.0
S2 U1 U1 . 1_545 90.0
U1 U1 U1 1_565 1_545 180.000(15)
S3 S1 U1 . 3_666 68.29(7)
S3 S1 U1 . 3_656 68.29(7)
U1 S1 U1 3_666 3_656 91.98(8)
U1 S2 U1 3_655 3_665 90.88(7)
U1 S2 U1 3_655 1_655 102.36(6)
U1 S2 U1 3_665 1_655 102.36(6)
U1 S2 U1 3_655 . 102.30(6)
U1 S2 U1 3_665 . 102.30(6)
U1 S2 U1 1_655 . 144.56(10)
S1 S3 U1 . 3_666 67.34(8)
S1 S3 U1 . 3_656 67.34(8)
U1 S3 U1 3_666 3_656 91.18(8)

loop_
_geom_bond_atom_site_label_1
_geom_bond_atom_site_label_2
_geom_bond_site_symmetry_2
_geom_bond_distance
_geom_bond_publ_flag
U1 S1 3_666 2.7530(18) y
U1 S1 3_656 2.7530(18) y
U1 S3 3_666 2.7716(19) y
U1 S3 3_656 2.7716(19) y
U1 S2 3_655 2.7787(18) y
U1 S2 3_665 2.7787(18) y
U1 S2 1_455 2.817(2) y
U1 S2 . 2.825(2) y
U1 U1 1_565 3.9598(10) ?
U1 U1 1_545 3.9598(10) ?
S1 S3 . 2.086(4) y
S1 U1 3_666 2.7529(18) ?
S1 U1 3_656 2.7529(18) ?
S2 U1 3_655 2.7787(18) ?
S2 U1 3_665 2.7787(18) ?
S2 U1 1_655 2.817(2) ?
S3 U1 3_666 2.7716(19) ?
S3 U1 3_656 2.7716(19) ?
